data_4309694
loop_
_publ_author_name
'Chao Qin'
'Xin-Long Wang'
'En-Bo Wang'
'Zhong-Min Su'

_publ_section_title
;
A Series of Three-Dimensional Lanthanide Coordination Polymers with Rutile
and Unprecedented Rutile-Related Topologies
;
_journal_name_full 'Inorganic Chemistry'
_journal_page_first 7122
_journal_page_last 7129
_journal_paper_doi 10.1021/ic050906b
_journal_volume 44
_journal_year 2005
_chemical_formula_moiety 'C14 H7 Gd N2 O8'
_chemical_formula_sum 'C14 H7 Gd N2 O8'
_chemical_formula_weight 488.47
_chemical_name_systematic
; 
 ? 
;
_space_group_IT_number 60
_symmetry_cell_setting orthorhombic
_symmetry_Int_Tables_number 60
_symmetry_space_group_name_Hall '-P 2n 2ab'
_symmetry_space_group_name_H-M 'P b c n'
_atom_sites_solution_hydrogens geom
_atom_sites_solution_primary direct
_atom_sites_solution_secondary difmap
_audit_creation_method SHELXL-97
_cell_angle_alpha 90.00
_cell_angle_beta 90.00
_cell_angle_gamma 90.00
_cell_formula_units_Z 4
_cell_length_a 9.932(2)
_cell_length_b 8.6161(17)
_cell_length_c 15.717(3)
_cell_measurement_temperature 293(2)
_cell_volume 1345.0(5)
_computing_cell_refinement 'RAPID AUTO'
_computing_data_collection 'RAPID AUTO'
_computing_data_reduction 'RAPID AUTO'
_computing_structure_refinement 'SHELXL-97 (Sheldrick, 1997)'
_computing_structure_solution 'SHELXS-97 (Sheldrick, 1990)'
_diffrn_ambient_temperature 293(2)
_diffrn_detector_area_resol_mean 0.01
_diffrn_measured_fraction_theta_full 0.999
_diffrn_measured_fraction_theta_max 0.999
_diffrn_measurement_device_type 'Rigaku RAXIS RAPID IP'
_diffrn_measurement_method Oscillation
_diffrn_radiation_monochromator graphite
_diffrn_radiation_source 'Rotation anode'
_diffrn_radiation_type MoK\a
_diffrn_radiation_wavelength 0.71073
_diffrn_reflns_av_R_equivalents 0.0179
_diffrn_reflns_av_sigmaI/netI 0.0110
_diffrn_reflns_limit_h_max 12
_diffrn_reflns_limit_h_min -12
_diffrn_reflns_limit_k_max 10
_diffrn_reflns_limit_k_min -11
_diffrn_reflns_limit_l_max 20
_diffrn_reflns_limit_l_min -19
_diffrn_reflns_number 12172
_diffrn_reflns_theta_full 27.48
_diffrn_reflns_theta_max 27.48
_diffrn_reflns_theta_min 3.13
_exptl_absorpt_coefficient_mu 4.986
_exptl_absorpt_correction_T_max 0.369
_exptl_absorpt_correction_T_min 0.284
_exptl_absorpt_correction_type multi-scan
_exptl_absorpt_process_details 'ABSCOR by T.Higashi    8 March, 1995'
_exptl_crystal_colour COLORLESS
_exptl_crystal_density_diffrn 2.412
_exptl_crystal_density_method 'not measured'
_exptl_crystal_description BLOCK
_exptl_crystal_F_000 932
_exptl_crystal_size_max 0.26
_exptl_crystal_size_mid 0.22
_exptl_crystal_size_min 0.2
_refine_diff_density_max 0.557
_refine_diff_density_min -0.560
_refine_diff_density_rms 0.086
_refine_ls_extinction_method none
_refine_ls_goodness_of_fit_ref 1.095
_refine_ls_hydrogen_treatment mixed
_refine_ls_matrix_type full
_refine_ls_number_parameters 114
_refine_ls_number_reflns 1543
_refine_ls_number_restraints 0
_refine_ls_restrained_S_all 1.095
_refine_ls_R_factor_all 0.0198
_refine_ls_R_factor_gt 0.0166
_refine_ls_shift/su_max 0.000
_refine_ls_shift/su_mean 0.000
_refine_ls_structure_factor_coef Fsqd
_refine_ls_weighting_details 'calc w=1/[\s^2^(Fo^2^)+(0.0130P)^2^+2.1363P] where P=(Fo^2^+2Fc^2^)/3'
_refine_ls_weighting_scheme calc
_refine_ls_wR_factor_gt 0.0338
_refine_ls_wR_factor_ref 0.0347
_reflns_number_gt 1350
_reflns_number_total 1543
_reflns_threshold_expression >2sigma(I)
_cod_data_source_file ic050906bsi20050605_063405.cif
_cod_data_source_block gd
_cod_depositor_comments
;
The following automatic conversions were performed:
'_symmetry_cell_setting' value 'Orthorhombic' changed to 'orthorhombic'
according to '/home/saulius/struct/CIF-dictionaries/cif_core.dic'
dictionary named 'cif_core.dic' version 2.4.1 from 2010-06-29.

Automatic conversion script
Id: cif_fix_enum 1527 2010-12-29 10:47:43Z saulius 
;
_cod_original_cell_volume 1344.9(5)
_cod_database_code 4309694

loop_
_symmetry_equiv_pos_as_xyz
'x, y, z'
'-x+1/2, -y+1/2, z+1/2'
'-x, y, -z+1/2'
'x+1/2, -y+1/2, -z'
'-x, -y, -z'
'x-1/2, y-1/2, -z-1/2'
'x, -y, z-1/2'
'-x-1/2, y-1/2, z'

loop_
_atom_site_label
_atom_site_type_symbol
_atom_site_fract_x
_atom_site_fract_y
_atom_site_fract_z
_atom_site_U_iso_or_equiv
_atom_site_adp_type
_atom_site_occupancy
_atom_site_symmetry_multiplicity
_atom_site_calc_flag
_atom_site_refinement_flags
_atom_site_disorder_assembly
_atom_site_disorder_group
Gd1 Gd 0.0000 0.090306(15) 0.2500 0.01130(5) Uani 1 2 d S . .
C1 C 0.1536(2) 0.3564(3) 0.37352(14) 0.0157(4) Uani 1 1 d . . .
C2 C 0.1990(3) 0.4482(3) 0.44009(15) 0.0252(5) Uani 1 1 d . . .
H2A H 0.2545 0.5330 0.4295 0.030 Uiso 1 1 calc R . .
C3 C 0.1607(3) 0.4120(3) 0.52267(15) 0.0247(5) Uani 1 1 d . . .
H3A H 0.1894 0.4722 0.5683 0.030 Uiso 1 1 calc R . .
C4 C 0.0789(2) 0.2845(3) 0.53546(14) 0.0178(4) Uani 1 1 d . . .
C5 C 0.0335(2) 0.2027(3) 0.46508(14) 0.0162(4) Uani 1 1 d . . .
H5A H -0.0253 0.1202 0.4737 0.019 Uiso 1 1 calc R . .
C6 C 0.1994(2) 0.3841(3) 0.28259(14) 0.0152(4) Uani 1 1 d . . .
C7 C 0.0399(2) 0.2337(3) 0.62310(14) 0.0191(5) Uani 1 1 d . . .
N1 N 0.07037(19) 0.2367(2) 0.38530(11) 0.0137(4) Uani 1 1 d . . .
O1 O 0.14931(17) 0.30042(19) 0.22626(10) 0.0186(3) Uani 1 1 d . . .
O2 O 0.28414(17) 0.4891(2) 0.27112(10) 0.0237(4) Uani 1 1 d . . .
O3 O 0.02615(19) 0.09355(19) 0.63754(11) 0.0260(4) Uani 1 1 d . . .
O4 O 0.0267(2) 0.3430(2) 0.67547(11) 0.0382(6) Uani 1 1 d . . .
H4A H 0.0151 0.3073 0.7233 0.046 Uiso 0.50 1 calc PR . .

loop_
_atom_site_aniso_label
_atom_site_aniso_U_11
_atom_site_aniso_U_22
_atom_site_aniso_U_33
_atom_site_aniso_U_23
_atom_site_aniso_U_13
_atom_site_aniso_U_12
Gd1 0.01327(8) 0.01082(8) 0.00979(7) 0.000 -0.00040(6) 0.000
C1 0.0162(11) 0.0165(10) 0.0145(10) 0.0028(8) -0.0003(8) -0.0029(8)
C2 0.0317(14) 0.0252(12) 0.0187(11) 0.0005(10) 0.0010(10) -0.0156(11)
C3 0.0340(15) 0.0247(13) 0.0153(11) -0.0027(9) -0.0011(10) -0.0099(10)
C4 0.0211(12) 0.0189(11) 0.0134(10) 0.0020(9) 0.0011(8) 0.0010(9)
C5 0.0174(11) 0.0149(10) 0.0162(10) 0.0032(8) 0.0016(8) -0.0018(8)
C6 0.0136(10) 0.0172(10) 0.0148(10) 0.0026(8) 0.0003(8) -0.0019(9)
C7 0.0214(12) 0.0235(12) 0.0125(10) 0.0026(9) -0.0006(8) -0.0013(9)
N1 0.0149(9) 0.0138(9) 0.0124(8) -0.0003(7) 0.0005(7) -0.0002(7)
O1 0.0210(8) 0.0212(8) 0.0136(7) 0.0011(6) 0.0016(6) -0.0056(7)
O2 0.0226(9) 0.0279(9) 0.0206(8) 0.0025(7) 0.0031(6) -0.0129(8)
O3 0.0386(12) 0.0223(9) 0.0172(8) 0.0076(6) -0.0005(7) -0.0074(7)
O4 0.0719(17) 0.0290(10) 0.0137(9) 0.0008(7) 0.0100(9) 0.0009(10)

loop_
_atom_type_symbol
_atom_type_description
_atom_type_scat_dispersion_real
_atom_type_scat_dispersion_imag
_atom_type_scat_source
Gd Gd -0.1653 3.9035 'International Tables Vol C Tables 4.2.6.8 and 6.1.1.4'
C C 0.0033 0.0016 'International Tables Vol C Tables 4.2.6.8 and 6.1.1.4'
H H 0.0000 0.0000 'International Tables Vol C Tables 4.2.6.8 and 6.1.1.4'
N N 0.0061 0.0033 'International Tables Vol C Tables 4.2.6.8 and 6.1.1.4'
O O 0.0106 0.0060 'International Tables Vol C Tables 4.2.6.8 and 6.1.1.4'

loop_
_geom_angle_atom_site_label_1
_geom_angle_atom_site_label_2
_geom_angle_atom_site_label_3
_geom_angle
_geom_angle_site_symmetry_1
_geom_angle_site_symmetry_3
_geom_angle_publ_flag
O2 Gd1 O2 136.22(9) 6_556 8_655 ?
O2 Gd1 O1 146.75(6) 6_556 . ?
O2 Gd1 O1 74.53(6) 8_655 . ?
O2 Gd1 O1 74.53(6) 6_556 3 ?
O2 Gd1 O1 146.75(6) 8_655 3 ?
O1 Gd1 O1 80.37(8) . 3 ?
O2 Gd1 O3 75.36(6) 6_556 7 ?
O2 Gd1 O3 76.00(6) 8_655 7 ?
O1 Gd1 O3 108.80(6) . 7 ?
O1 Gd1 O3 133.74(6) 3 7 ?
O2 Gd1 O3 76.00(6) 6_556 5_556 ?
O2 Gd1 O3 75.36(6) 8_655 5_556 ?
O1 Gd1 O3 133.74(6) . 5_556 ?
O1 Gd1 O3 108.80(6) 3 5_556 ?
O3 Gd1 O3 96.87(9) 7 5_556 ?
O2 Gd1 N1 123.36(6) 6_556 . ?
O2 Gd1 N1 79.40(6) 8_655 . ?
O1 Gd1 N1 65.48(5) . . ?
O1 Gd1 N1 70.42(6) 3 . ?
O3 Gd1 N1 155.34(6) 7 . ?
O3 Gd1 N1 75.08(6) 5_556 . ?
O2 Gd1 N1 79.40(6) 6_556 3 ?
O2 Gd1 N1 123.36(6) 8_655 3 ?
O1 Gd1 N1 70.42(6) . 3 ?
O1 Gd1 N1 65.48(5) 3 3 ?
O3 Gd1 N1 75.08(6) 7 3 ?
O3 Gd1 N1 155.34(6) 5_556 3 ?
N1 Gd1 N1 121.20(8) . 3 ?
N1 C1 C2 122.5(2) . . ?
N1 C1 C6 115.95(19) . . ?
C2 C1 C6 121.5(2) . . ?
C1 C2 C3 119.2(2) . . ?
C1 C2 H2A 120.4 . . ?
C3 C2 H2A 120.4 . . ?
C4 C3 C2 118.4(2) . . ?
C4 C3 H3A 120.8 . . ?
C2 C3 H3A 120.8 . . ?
C3 C4 C5 118.6(2) . . ?
C3 C4 C7 121.3(2) . . ?
C5 C4 C7 120.1(2) . . ?
N1 C5 C4 123.1(2) . . ?
N1 C5 H5A 118.4 . . ?
C4 C5 H5A 118.4 . . ?
O1 C6 O2 125.9(2) . . ?
O1 C6 C1 117.26(19) . . ?
O2 C6 C1 116.9(2) . . ?
O3 C7 O4 126.9(2) . . ?
O3 C7 C4 118.9(2) . . ?
O4 C7 C4 114.2(2) . . ?
C1 N1 C5 117.94(19) . . ?
C1 N1 Gd1 115.66(14) . . ?
C5 N1 Gd1 126.40(14) . . ?
C6 O1 Gd1 125.48(14) . . ?
C6 O2 Gd1 155.29(17) . 6_666 ?
C7 O3 Gd1 142.74(16) . 5_556 ?
C7 O4 H4A 109.5 . . ?

loop_
_geom_bond_atom_site_label_1
_geom_bond_atom_site_label_2
_geom_bond_distance
_geom_bond_site_symmetry_2
_geom_bond_publ_flag
Gd1 O2 2.3379(17) 6_556 ?
Gd1 O2 2.3379(17) 8_655 ?
Gd1 O1 2.3697(16) . ?
Gd1 O1 2.3697(16) 3 ?
Gd1 O3 2.3877(17) 7 ?
Gd1 O3 2.3877(17) 5_556 ?
Gd1 N1 2.5693(18) . ?
Gd1 N1 2.5693(18) 3 ?
C1 N1 1.335(3) . ?
C1 C2 1.387(3) . ?
C1 C6 1.519(3) . ?
C2 C3 1.388(3) . ?
C2 H2A 0.9300 . ?
C3 C4 1.381(3) . ?
C3 H3A 0.9300 . ?
C4 C5 1.387(3) . ?
C4 C7 1.496(3) . ?
C5 N1 1.339(3) . ?
C5 H5A 0.9300 . ?
C6 O1 1.246(3) . ?
C6 O2 1.249(3) . ?
C7 O3 1.236(3) . ?
C7 O4 1.258(3) . ?
O2 Gd1 2.3379(17) 6_666 ?
O3 Gd1 2.3877(17) 5_556 ?
O4 H4A 0.8200 . ?
